data_4020788
loop_
_publ_author_name
'Huaqing Liu'
'Francis A. Kerdesky'
'Lawrence A. Black'
'Michael Fitzgerald'
'Rodger Henry'
'Timothy A. Esbenshade'
'Arthur A. Hancock'
'Youssef L. Bennani'

_publ_section_title
;
 An Efficient Multigram Synthesis of the Potent Histamine H~3~
 Antagonist GT-2331 and the Reassessment of
 the Absolute Configuration
;
_journal_name_full 'Journal of Organic Chemistry'
_journal_page_first 192
_journal_page_last 194
_journal_paper_doi 10.1021/jo035264t
_journal_volume 69
_journal_year 2004
_chemical_formula_moiety 'C36 H37 N3 O3 S '
_chemical_formula_sum 'C36 H37 N3 O3 S'
_chemical_formula_weight 591.77
_space_group_IT_number 4
_symmetry_cell_setting monoclinic
_symmetry_space_group_name_Hall 'P 2yb'
_symmetry_space_group_name_H-M 'P 1 21 1'
_cell_angle_alpha 90.000(2)
_cell_angle_beta 92.938(2)
_cell_angle_gamma 90.001(2)
_cell_formula_units_Z 2
_cell_length_a 8.8898(8)
_cell_length_b 10.5671(9)
_cell_length_c 16.154(1)
_cell_measurement_temperature 293.2
_cell_volume 1515.5(2)
_diffrn_ambient_temperature 293.2
_exptl_crystal_density_diffrn 1.297
_cod_original_sg_symbol_H-M 'P 21'
_cod_original_formula_sum 'C36 H37 N3 O3 S '
_cod_database_code 4020788

loop_
_symmetry_equiv_pos_as_xyz
'  +x,  +y,  +z'
'  -x,1/2+y,  -z'

loop_
_atom_site_label
_atom_site_fract_x
_atom_site_fract_y
_atom_site_fract_z
_atom_site_U_iso_or_equiv
_atom_site_occupancy
_atom_site_refinement_flags
_atom_site_adp_type
_atom_site_calc_flag
_atom_site_calc_attached_atom
S(1) 1.0335(2) 0.7646(3) -0.4371(1) 0.0373(5) 1.000 . Uani d ?
O(2) 1.1734(5) 0.7812(6) -0.3915(3) 0.058(2) 1.000 . Uani d ?
O(3) 1.0543(6) 0.5168(5) -0.3706(3) 0.050(2) 1.000 . Uani d ?
O(4) 1.0329(6) 0.7076(5) -0.5162(3) 0.055(2) 1.000 . Uani d ?
N(1) 0.7108(6) 0.4158(6) -0.1239(3) 0.044(2) 1.000 . Uani d ?
N(3) 0.9074(6) 0.6930(6) -0.3780(3) 0.036(2) 1.000 . Uani d ?
N(4) 0.8426(6) 0.4123(6) -0.0041(3) 0.032(1) 1.000 . Uani d ?
C(1) 0.8642(7) 0.4180(7) -0.1374(4) 0.032(2) 1.000 . Uani d ?
C(2) 0.9423(7) 0.4139(6) -0.0654(4) 0.027(2) 1.000 . Uani d ?
C(3) 0.7027(7) 0.4103(7) -0.0433(4) 0.035(2) 1.000 . Uani d ?
C(4) 0.7906(8) 0.7805(7) -0.3485(4) 0.035(2) 1.000 . Uani d ?
C(5) 0.7926(7) 0.2728(8) 0.1160(4) 0.034(2) 1.000 . Uani d ?
C(6) 0.8467(7) 0.5179(7) -0.2849(4) 0.031(2) 1.000 . Uani d ?
C(7) 0.7529(8) 0.1841(8) 0.0614(4) 0.049(2) 1.000 . Uani d ?
C(8) 0.9436(8) 0.5710(7) -0.3461(4) 0.033(2) 1.000 . Uani d ?
C(9) 0.8714(7) 0.3989(7) 0.0887(4) 0.037(1) 1.000 . Uani d ?
C(10) 1.0479(8) 0.3850(7) 0.1025(4) 0.036(2) 1.000 . Uani d ?
C(11) 1.1168(8) 0.2726(8) 0.1073(4) 0.045(2) 1.000 . Uani d ?
C(12) 1.1356(8) 0.4931(8) 0.1105(4) 0.044(2) 1.000 . Uani d ?
C(13) 0.6218(8) 0.7296(7) -0.3546(4) 0.044(2) 1.000 . Uani d ?
C(14) 0.9141(7) 0.4210(7) -0.2237(4) 0.034(2) 1.000 . Uani d ?
C(15) 0.9352(7) 0.9141(7) -0.4412(4) 0.035(2) 1.000 . Uani d ?
C(16) 0.8183(9) 0.5141(7) 0.1325(4) 0.044(2) 1.000 . Uani d ?
C(17) 0.8121(9) 0.3775(8) -0.2937(4) 0.053(2) 1.000 . Uani d ?
C(18) 1.3572(8) 0.3626(9) 0.1228(4) 0.054(2) 1.000 . Uani d ?
C(19) 0.7836(7) 0.8913(7) -0.4099(4) 0.032(2) 1.000 . Uani d ?
C(20) 1.2907(8) 0.4789(9) 0.1221(4) 0.049(2) 1.000 . Uani d ?
C(21) 0.6498(8) 0.8593(8) -0.4739(4) 0.044(2) 1.000 . Uani d ?
C(22) 0.7629(8) 0.2569(8) 0.1991(4) 0.040(2) 1.000 . Uani d ?
C(23) 0.7130(9) 0.9977(7) -0.3632(4) 0.047(2) 1.000 . Uani d ?
C(24) 1.2747(9) 0.2612(9) 0.1187(4) 0.059(2) 1.000 . Uani d ?
C(25) 0.8708(9) 0.5347(8) 0.2160(4) 0.053(2) 1.000 . Uani d ?
C(26) 0.6928(9) 0.1476(8) 0.2256(4) 0.046(2) 1.000 . Uani d ?
C(27) 0.6782(9) 0.0765(8) 0.0886(4) 0.053(2) 1.000 . Uani d ?
C(28) 0.5410(8) 0.8330(8) -0.4068(4) 0.054(2) 1.000 . Uani d ?
C(29) 0.716(1) 0.6010(8) 0.1007(4) 0.056(3) 1.000 . Uani d ?
C(30) 0.6462(8) 0.0592(8) 0.1696(4) 0.044(2) 1.000 . Uani d ?
C(31) 0.6755(8) 0.7443(9) -0.5301(4) 0.053(2) 1.000 . Uani d ?
C(32) 0.5455(9) 0.9542(9) -0.3571(4) 0.065(2) 1.000 . Uani d ?
C(33) 0.714(1) 0.7167(9) 0.2294(5) 0.085(3) 1.000 . Uani d ?
C(34) 0.665(1) 0.7051(9) 0.1481(5) 0.076(3) 1.000 . Uani d ?
C(35) 0.818(1) 0.6344(8) 0.2644(5) 0.065(3) 1.000 . Uani d ?
C(36) 0.6039(9) 0.971(1) -0.5307(4) 0.070(3) 1.000 . Uani d ?
H(1) 1.0518 0.4136 -0.0580 0.029 1.000 . Uiso c ?
H(2) 0.6091 0.4120 -0.0170 0.037 1.000 . Uiso c ?
H(3) 0.8154 0.8057 -0.2915 0.037 1.000 . Uiso c ?
H(4) 0.7670 0.5769 -0.2665 0.032 1.000 . Uiso c ?
H(5) 0.7692 0.1927 0.0024 0.051 1.000 . Uiso c ?
H(6) 1.0505 0.1934 0.1039 0.044 1.000 . Uiso c ?
H(7) 1.0942 0.5769 0.1061 0.043 1.000 . Uiso c ?
H(8) 0.6153 0.6500 -0.3812 0.044 1.000 . Uiso c ?
H(9) 0.5836 0.7196 -0.2994 0.044 1.000 . Uiso c ?
H(10) 1.0213 0.4079 -0.2281 0.045 1.000 . Uiso c ?
H(11) 0.9896 0.9840 -0.4137 0.041 1.000 . Uiso c ?
H(12) 0.9262 0.9493 -0.5021 0.041 1.000 . Uiso c ?
H(13) 0.7145 0.3399 -0.2823 0.057 1.000 . Uiso c ?
H(14) 0.8504 0.3260 -0.3381 0.057 1.000 . Uiso c ?
H(15) 1.4675 0.3551 0.1370 0.054 1.000 . Uiso c ?
H(16) 1.3611 0.5499 0.1278 0.059 1.000 . Uiso c ?
H(17) 0.7925 0.3240 0.2364 0.052 1.000 . Uiso c ?
H(18) 0.7617 1.0168 -0.3076 0.058 1.000 . Uiso c ?
H(19) 0.7158 1.0845 -0.3903 0.058 1.000 . Uiso c ?
H(20) 1.3236 0.1698 0.1186 0.045 1.000 . Uiso c ?
H(21) 0.9436 0.4763 0.2426 0.057 1.000 . Uiso c ?
H(22) 0.6805 0.1398 0.2852 0.060 1.000 . Uiso c ?
H(23) 0.6421 0.0096 0.0455 0.059 1.000 . Uiso c ?
H(24) 0.4391 0.8152 -0.4236 0.068 1.000 . Uiso c ?
H(25) 0.6705 0.5940 0.0438 0.064 1.000 . Uiso c ?
H(26) 0.5942 -0.0167 0.1891 0.050 1.000 . Uiso c ?
H(27) 0.5817 0.7254 -0.5635 0.063 1.000 . Uiso c ?
H(28) 0.7496 0.7627 -0.5694 0.063 1.000 . Uiso c ?
H(29) 0.7021 0.6711 -0.5003 0.063 1.000 . Uiso c ?
H(30) 0.5242 0.9398 -0.2989 0.060 1.000 . Uiso c ?
H(31) 0.4752 1.0164 -0.3776 0.060 1.000 . Uiso c ?
H(32) 0.6804 0.7887 0.2599 0.075 1.000 . Uiso c ?
H(33) 0.5905 0.7637 0.1248 0.073 1.000 . Uiso c ?
H(34) 0.8568 0.6465 0.3197 0.065 1.000 . Uiso c ?
H(35) 0.5868 1.0418 -0.4993 0.067 1.000 . Uiso c ?
H(36) 0.6819 0.9858 -0.5684 0.067 1.000 . Uiso c ?
H(37) 0.5138 0.9484 -0.5636 0.067 1.000 . Uiso c ?

loop_
_atom_site_aniso_label
_atom_site_aniso_U_11
_atom_site_aniso_U_22
_atom_site_aniso_U_33
_atom_site_aniso_U_12
_atom_site_aniso_U_13
_atom_site_aniso_U_23
S(1) 0.0318(9) 0.044(1) 0.0372(9) 0.008(1) 0.0104(8) 0.009(1)
O(2) 0.031(2) 0.071(4) 0.071(3) -0.004(3) 0.004(2) 0.010(3)
O(3) 0.061(3) 0.043(3) 0.049(3) 0.020(3) 0.023(3) 0.012(3)
O(4) 0.085(4) 0.049(4) 0.033(2) 0.011(3) 0.017(3) 0.012(2)
N(1) 0.037(3) 0.048(4) 0.044(3) 0.013(4) -0.011(3) 0.005(3)
N(3) 0.043(3) 0.036(3) 0.032(3) 0.009(3) 0.012(2) 0.004(3)
N(4) 0.030(2) 0.040(4) 0.027(2) -0.002(3) -0.001(2) 0.002(3)
C(1) 0.039(3) 0.020(4) 0.037(2) 0.010(4) 0.004(2) 0.005(4)
C(2) 0.023(4) 0.019(4) 0.040(3) 0.002(3) 0.006(2) 0.016(3)
C(3) 0.028(3) 0.031(4) 0.046(3) 0.001(4) 0.000(3) -0.010(4)
C(4) 0.044(3) 0.022(4) 0.039(4) 0.011(3) 0.003(3) 0.014(3)
C(5) 0.017(3) 0.044(4) 0.041(3) 0.005(4) -0.004(3) -0.009(3)
C(6) 0.031(4) 0.037(3) 0.025(3) 0.020(3) 0.005(3) -0.002(3)
C(7) 0.057(5) 0.054(5) 0.035(4) -0.024(4) -0.004(4) -0.007(3)
C(8) 0.043(4) 0.029(3) 0.027(4) -0.007(3) 0.002(3) -0.006(3)
C(9) 0.043(3) 0.035(3) 0.030(2) 0.015(3) -0.016(3) 0.011(3)
C(10) 0.040(3) 0.037(3) 0.030(4) 0.001(3) 0.007(3) 0.001(4)
C(11) 0.056(3) 0.031(4) 0.046(4) 0.000(4) -0.003(4) -0.009(5)
C(12) 0.032(3) 0.051(5) 0.050(4) -0.014(4) 0.019(4) 0.009(4)
C(13) 0.044(3) 0.030(5) 0.056(4) 0.009(3) 0.002(4) 0.003(3)
C(14) 0.042(4) 0.022(4) 0.038(3) 0.016(4) 0.007(2) 0.002(3)
C(15) 0.039(3) 0.028(3) 0.038(4) -0.012(3) -0.001(3) 0.003(4)
C(16) 0.062(5) 0.017(4) 0.051(4) -0.009(3) -0.005(4) 0.012(3)
C(17) 0.073(5) 0.042(4) 0.042(4) -0.007(5) -0.007(3) -0.004(4)
C(18) 0.027(4) 0.088(5) 0.046(4) 0.017(3) 0.004(4) 0.028(5)
C(19) 0.039(3) 0.021(4) 0.037(4) 0.000(4) 0.002(2) 0.008(3)
C(20) 0.033(3) 0.069(5) 0.046(4) -0.014(4) 0.006(4) 0.005(5)
C(21) 0.032(4) 0.058(5) 0.040(4) 0.000(4) 0.004(2) 0.001(3)
C(22) 0.044(4) 0.033(4) 0.042(3) -0.006(4) -0.001(3) -0.004(4)
C(23) 0.074(4) 0.027(4) 0.041(4) 0.015(4) 0.006(4) 0.000(4)
C(24) 0.058(3) 0.053(5) 0.067(5) 0.042(4) 0.018(4) 0.015(5)
C(25) 0.067(5) 0.042(5) 0.049(4) 0.001(5) 0.000(4) 0.002(4)
C(26) 0.055(5) 0.043(4) 0.042(4) -0.011(4) 0.015(4) 0.005(3)
C(27) 0.069(6) 0.033(4) 0.055(4) -0.011(4) -0.004(4) -0.017(4)
C(28) 0.039(4) 0.064(5) 0.061(5) 0.027(4) 0.024(3) 0.036(3)
C(29) 0.079(6) 0.037(5) 0.050(5) 0.015(4) -0.007(4) 0.019(3)
C(30) 0.038(4) 0.035(5) 0.061(4) 0.011(4) 0.006(4) -0.007(3)
C(31) 0.059(5) 0.057(5) 0.042(4) -0.013(5) -0.008(4) -0.007(4)
C(32) 0.063(4) 0.075(6) 0.061(5) 0.044(5) 0.028(4) 0.021(4)
C(33) 0.110(8) 0.067(7) 0.080(5) 0.024(6) 0.024(5) -0.023(5)
C(34) 0.080(6) 0.054(5) 0.092(5) 0.054(5) -0.015(5) -0.004(5)
C(35) 0.087(6) 0.039(5) 0.070(5) -0.026(4) 0.020(5) -0.018(4)
C(36) 0.069(6) 0.084(6) 0.058(5) 0.006(6) -0.009(5) 0.035(5)

loop_
_geom_bond_atom_site_label_1
_geom_bond_atom_site_label_2
_geom_bond_distance
_geom_bond_site_symmetry_1
_geom_bond_site_symmetry_2
_geom_bond_publ_flag
S(1) O(2) 1.423(8) . . yes
S(1) O(4) 1.412(8) . . yes
S(1) N(3) 1.689(9) . . yes
S(1) C(15) 1.80(1) . . yes
O(3) C(8) 1.22(1) . . yes
N(1) C(1) 1.39(1) . . yes
N(1) C(3) 1.31(1) . . yes
N(3) C(4) 1.49(1) . . yes
N(3) C(8) 1.42(1) . . yes
N(4) C(2) 1.36(1) . . yes
N(4) C(3) 1.37(1) . . yes
N(4) C(9) 1.51(1) . . yes
C(1) C(2) 1.33(1) . . yes
C(1) C(14) 1.49(1) . . yes
C(2) H(1) 0.97 . . no
C(3) H(2) 0.95 . . no
C(4) C(13) 1.59(2) . . yes
C(4) C(19) 1.53(1) . . yes
C(4) H(3) 0.97 . . no
C(5) C(7) 1.32(2) . . yes
C(5) C(9) 1.58(2) . . yes
C(5) C(22) 1.39(1) . . yes
C(6) C(8) 1.46(1) . . yes
C(6) C(14) 1.52(1) . . yes
C(6) C(17) 1.52(2) . . yes
C(6) H(4) 1.00 . . no
C(7) C(27) 1.40(2) . . yes
C(7) H(5) 0.97 . . no
C(9) C(10) 1.58(1) . . yes
C(9) C(16) 1.50(2) . . yes
C(10) C(11) 1.34(2) . . yes
C(10) C(12) 1.39(2) . . yes
C(11) C(24) 1.41(2) . . yes
C(11) H(6) 1.02 . . no
C(12) C(20) 1.39(2) . . yes
C(12) H(7) 0.96 . . no
C(13) C(28) 1.54(2) . . yes
C(13) H(8) 0.94 . . no
C(13) H(9) 0.98 . . no
C(14) C(17) 1.49(1) . . yes
C(14) H(10) 0.97 . . no
C(15) C(19) 1.48(1) . . yes
C(15) H(11) 0.98 . . no
C(15) H(12) 1.05 . . no
C(16) C(25) 1.42(1) . . yes
C(16) C(29) 1.37(2) . . yes
C(17) H(13) 0.98 . . no
C(17) H(14) 0.97 . . no
C(18) C(20) 1.36(2) . . yes
C(18) C(24) 1.30(2) . . yes
C(18) H(15) 1.00 . . no
C(19) C(21) 1.57(1) . . yes
C(19) C(23) 1.51(2) . . yes
C(20) H(16) 0.98 . . no
C(21) C(28) 1.52(1) . . yes
C(21) C(31) 1.54(2) . . yes
C(21) C(36) 1.54(2) . . yes
C(22) C(26) 1.39(2) . . yes
C(22) H(17) 0.96 . . no
C(23) C(32) 1.57(2) . . yes
C(23) H(18) 1.00 . . no
C(23) H(19) 1.02 . . no
C(24) H(20) 1.06 . . no
C(25) C(35) 1.40(2) . . yes
C(25) H(21) 0.98 . . no
C(26) C(30) 1.35(2) . . yes
C(26) H(22) 0.98 . . no
C(27) C(30) 1.37(2) . . yes
C(27) H(23) 1.03 . . no
C(28) C(32) 1.51(2) . . yes
C(28) H(24) 0.95 . . no
C(29) C(34) 1.43(2) . . yes
C(29) H(25) 0.99 . . no
C(30) H(26) 0.99 . . no
C(31) H(27) 0.99 . . no
C(31) H(28) 0.96 . . no
C(31) H(29) 0.93 . . no
C(32) H(30) 0.98 . . no
C(32) H(31) 0.95 . . no
C(33) C(34) 1.37(2) . . yes
C(33) C(35) 1.37(2) . . yes
C(33) H(32) 0.96 . . no
C(34) H(33) 0.97 . . no
C(35) H(34) 0.95 . . no
C(36) H(35) 0.92 . . no
C(36) H(36) 0.96 . . no
C(36) H(37) 0.97 . . no

loop_
_cod_related_entry_id
_cod_related_entry_database
_cod_related_entry_code
1 ChemSpider 9332741
